data_7250532
loop_
_publ_author_name
'Gishan, Md'
'Middya, Puspendu'
'Burguera, Sergi'
'Frontera, Antonio'
'Chattopadhyay, Shouvik'

_publ_section_title
;
 Synthesis, structural characterization, and DFT analysis of zinc(ii)
 Schiff base complexes featuring noncovalent spodium bonds
;
_journal_issue 30
_journal_name_full CrystEngComm
_journal_page_first 5104
_journal_page_last 5125
_journal_paper_doi 10.1039/D5CE00304K
_journal_volume 27
_journal_year 2025
_chemical_formula_sum 'C24 H34 Cl4 N2 O7 S Zn'
_chemical_formula_weight 701.78
_space_group_crystal_system monoclinic
_space_group_IT_number 14
_space_group_name_Hall '-P 2ybc'
_space_group_name_H-M_alt 'P 1 21/c 1'
_atom_sites_solution_hydrogens mixed
_audit_creation_method SHELXL-2019/3
_audit_update_record
;
2024-11-26 deposited with the CCDC.	2025-06-09 downloaded from the CCDC.
;
_cell_angle_alpha 90
_cell_angle_beta 98.033(3)
_cell_angle_gamma 90
_cell_formula_units_Z 4
_cell_length_a 11.9713(11)
_cell_length_b 16.7097(15)
_cell_length_c 15.6498(15)
_cell_measurement_reflns_used 900
_cell_measurement_temperature 130(2)
_cell_measurement_theta_max 73.245
_cell_measurement_theta_min 5.663
_cell_volume 3099.8(5)
_computing_cell_refinement 'SAINT (Bruker, 2000)'
_computing_data_collection 'SMART (Bruker, 2000)'
_computing_data_reduction SAINT
_computing_molecular_graphics 'Ortep-3 for Windows (Farrugia, 1999) and CAMERON (Watkin et al., 1993)'
_computing_publication_material 'PLATON (Spek, 2003)'
_computing_structure_refinement 'SHELXL-2019/2 (Sheldrick, 2019)'
_computing_structure_solution 'SHELXT 2014/5 (Sheldrick, 2014)'
_diffrn_ambient_temperature 130(2)
_diffrn_measured_fraction_theta_full 0.984
_diffrn_measured_fraction_theta_max 0.974
_diffrn_measurement_device_type 'BRUKER D8 QUEST AREA DETECTOR'
_diffrn_radiation_type CuK\a
_diffrn_radiation_wavelength 1.54178
_diffrn_reflns_av_R_equivalents 0.0552
_diffrn_reflns_av_unetI/netI 0.0206
_diffrn_reflns_Laue_measured_fraction_full 0.984
_diffrn_reflns_Laue_measured_fraction_max 0.974
_diffrn_reflns_limit_h_max 14
_diffrn_reflns_limit_h_min -14
_diffrn_reflns_limit_k_max 19
_diffrn_reflns_limit_k_min -20
_diffrn_reflns_limit_l_max 19
_diffrn_reflns_limit_l_min -19
_diffrn_reflns_number 124875
_diffrn_reflns_point_group_measured_fraction_full 0.984
_diffrn_reflns_point_group_measured_fraction_max 0.974
_diffrn_reflns_theta_full 67.679
_diffrn_reflns_theta_max 73.245
_diffrn_reflns_theta_min 5.663
_exptl_absorpt_coefficient_mu 5.274
_exptl_absorpt_correction_T_max 0.348
_exptl_absorpt_correction_T_min 0.187
_exptl_absorpt_correction_type multi-scan
_exptl_absorpt_process_details SADABS
_exptl_crystal_colour yellow
_exptl_crystal_density_diffrn 1.504
_exptl_crystal_description block
_exptl_crystal_F_000 1448
_exptl_crystal_size_max 0.4
_exptl_crystal_size_mid 0.3
_exptl_crystal_size_min 0.2
_refine_diff_density_max 0.531
_refine_diff_density_min -0.646
_refine_diff_density_rms 0.087
_refine_ls_extinction_method none
_refine_ls_goodness_of_fit_ref 1.124
_refine_ls_hydrogen_treatment mixed
_refine_ls_matrix_type full
_refine_ls_number_parameters 408
_refine_ls_number_reflns 6213
_refine_ls_number_restraints 0
_refine_ls_restrained_S_all 1.124
_refine_ls_R_factor_all 0.0413
_refine_ls_R_factor_gt 0.0412
_refine_ls_shift/su_max 0.001
_refine_ls_shift/su_mean 0.000
_refine_ls_structure_factor_coef Fsqd
_refine_ls_weighting_details 'w=1/[\s^2^(Fo^2^)+(0.0550P)^2^+4.1004P] where P=(Fo^2^+2Fc^2^)/3'
_refine_ls_weighting_scheme calc
_refine_ls_wR_factor_gt 0.1086
_refine_ls_wR_factor_ref 0.1087
_reflns_Friedel_coverage 0.000
_reflns_number_gt 6040
_reflns_number_total 6213
_reflns_threshold_expression 'I > 2\s(I)'
_cod_data_source_file d5ce00304k2.cif
_cod_data_source_block shelx_CCDC4
_cod_depositor_comments 'Adding full bibliography for 7250528--7250532.cif.'
_cod_original_sg_symbol_H-M 'P 21/c'
_cod_original_formula_sum 'C24 H34 Cl4 N2 O7 S Zn '
_cod_database_code 7250532
_shelx_shelxl_version_number 2019/3
_shelx_space_group_comment
;
The symmetry employed for this shelxl refinement is uniquely defined
by the following loop, which should always be used as a source of
symmetry information in preference to the above space-group names.
They are only intended as comments.
;

loop_
_space_group_symop_operation_xyz
'x, y, z'
'-x, y+1/2, -z+1/2'
'-x, -y, -z'
'x, -y-1/2, z-1/2'

loop_
_atom_site_label
_atom_site_type_symbol
_atom_site_fract_x
_atom_site_fract_y
_atom_site_fract_z
_atom_site_U_iso_or_equiv
_atom_site_adp_type
_atom_site_occupancy
_atom_site_site_symmetry_order
_atom_site_calc_flag
_atom_site_refinement_flags_posn
_atom_site_refinement_flags_adp
_atom_site_refinement_flags_occupancy
_atom_site_disorder_assembly
_atom_site_disorder_group
Cl1 Cl -0.08157(5) 0.84275(5) 0.46581(5) 0.03672(17) Uani 1 1 d . . . . .
Cl2 Cl 0.05475(5) 0.75819(4) 0.16477(4) 0.02909(15) Uani 1 1 d . . . . .
Cl3 Cl 0.71116(5) 0.79411(3) 0.19777(4) 0.02430(14) Uani 1 1 d . . . . .
Cl4 Cl 0.86710(5) 0.50159(4) 0.12679(4) 0.03055(15) Uani 1 1 d . . . . .
S1 S -0.03829(5) 0.57542(4) 0.36492(4) 0.03172(16) Uani 1 1 d . . . . .
O6 O 0.63552(18) 0.46872(12) 0.42075(13) 0.0333(4) Uani 1 1 d . . . . .
O7 O 0.5949(2) 0.35123(13) 0.29977(16) 0.0422(5) Uani 1 1 d . . . . .
O1 O 0.27324(13) 0.73426(10) 0.26829(10) 0.0203(3) Uani 1 1 d . . . . .
N1 N 0.41786(16) 0.73476(11) 0.42876(12) 0.0181(4) Uani 1 1 d . . . . .
O2 O 0.56351(15) 0.61945(11) 0.40414(11) 0.0260(4) Uani 1 1 d . . . . .
O3 O 0.51533(13) 0.70750(10) 0.23722(10) 0.0206(3) Uani 1 1 d . . . . .
O4 O 0.28592(15) 0.57656(11) 0.40419(11) 0.0253(4) Uani 1 1 d . . . . .
N2 N 0.39527(16) 0.56159(11) 0.25752(12) 0.0182(4) Uani 1 1 d . . . . .
O5 O 0.07206(16) 0.57368(14) 0.42454(13) 0.0377(5) Uani 1 1 d . . . . .
C1 C 0.19725(19) 0.75788(13) 0.31506(15) 0.0182(4) Uani 1 1 d . . . . .
C6 C 0.21881(19) 0.77178(13) 0.40576(15) 0.0188(4) Uani 1 1 d . . . . .
C5 C 0.1317(2) 0.79742(14) 0.45101(16) 0.0227(5) Uani 1 1 d . . . . .
H5 H 0.147119 0.806375 0.511459 0.027 Uiso 1 1 calc R U . . .
C4 C 0.0252(2) 0.80957(15) 0.40889(17) 0.0247(5) Uani 1 1 d . . . . .
C3 C 0.0003(2) 0.79793(15) 0.32023(17) 0.0243(5) Uani 1 1 d . . . . .
H3 H -0.073697 0.807132 0.291112 0.029 Uiso 1 1 calc R U . . .
C2 C 0.0851(2) 0.77280(14) 0.27572(15) 0.0208(5) Uani 1 1 d . . . . .
C7 C 0.32972(19) 0.76475(14) 0.45567(15) 0.0203(5) Uani 1 1 d . . . . .
H7 H 0.338391 0.783916 0.513365 0.024 Uiso 1 1 calc R U . . .
C8 C 0.52565(19) 0.73438(14) 0.48635(15) 0.0203(5) Uani 1 1 d . . . . .
C9 C 0.6070(2) 0.79294(17) 0.45227(16) 0.0278(5) Uani 1 1 d . . . . .
H9A H 0.682633 0.786948 0.486436 0.033 Uiso 1 1 calc R U . . .
H9B H 0.613532 0.779249 0.391623 0.033 Uiso 1 1 calc R U . . .
C10 C 0.5697(3) 0.87913(19) 0.4566(2) 0.0388(7) Uani 1 1 d . . . . .
C11 C 0.5694(2) 0.64891(15) 0.49027(15) 0.0233(5) Uani 1 1 d . . . . .
H11A H 0.648342 0.647501 0.519268 0.028 Uiso 1 1 calc R U . . .
H11B H 0.522973 0.615084 0.523537 0.028 Uiso 1 1 calc R U . . .
C12 C 0.59123(18) 0.65965(14) 0.21412(14) 0.0175(4) Uani 1 1 d . . . . .
C13 C 0.57910(19) 0.57513(14) 0.20722(14) 0.0187(4) Uani 1 1 d . . . . .
C14 C 0.47828(19) 0.53232(14) 0.22338(14) 0.0190(4) Uani 1 1 d . . . . .
H14 H 0.473157 0.477506 0.207189 0.023 Uiso 1 1 calc R U . . .
C15 C 0.3007(2) 0.50812(14) 0.26840(15) 0.0211(5) Uani 1 1 d . . . . .
C16 C 0.2973(2) 0.50058(14) 0.36520(16) 0.0235(5) Uani 1 1 d . . . . .
H16A H 0.233122 0.466052 0.374971 0.028 Uiso 1 1 calc R U . . .
H16B H 0.367593 0.474631 0.392781 0.028 Uiso 1 1 calc R U . . .
C17 C 0.1901(2) 0.53968(15) 0.21930(16) 0.0246(5) Uani 1 1 d . . . . .
H17A H 0.128287 0.502637 0.228316 0.030 Uiso 1 1 calc R U . . .
H17B H 0.173167 0.592396 0.243350 0.030 Uiso 1 1 calc R U . . .
C18 C 0.1932(3) 0.5485(2) 0.12337(19) 0.0350(6) Uani 1 1 d . . . . .
C19 C 0.6651(2) 0.52724(14) 0.18054(15) 0.0210(5) Uani 1 1 d . . . . .
H19 H 0.655555 0.470864 0.176504 0.025 Uiso 1 1 calc R U . . .
C20 C 0.7626(2) 0.56158(15) 0.16033(15) 0.0219(5) Uani 1 1 d . . . . .
C21 C 0.77791(19) 0.64426(15) 0.16596(15) 0.0215(5) Uani 1 1 d . . . . .
H21 H 0.845182 0.668122 0.152191 0.026 Uiso 1 1 calc R U . . .
C22 C 0.69378(19) 0.69054(14) 0.19183(14) 0.0184(4) Uani 1 1 d . . . . .
C23 C -0.1395(3) 0.6139(2) 0.4271(3) 0.0518(9) Uani 1 1 d . . . . .
H23A H -0.213426 0.616356 0.391342 0.078 Uiso 1 1 calc R U . . .
H23B H -0.143857 0.578750 0.476676 0.078 Uiso 1 1 calc R U . . .
H23C H -0.116913 0.667689 0.447580 0.078 Uiso 1 1 calc R U . . .
C24 C -0.0865(3) 0.47427(19) 0.3590(2) 0.0410(7) Uani 1 1 d . . . . .
H24A H -0.158638 0.471147 0.320824 0.061 Uiso 1 1 calc R U . . .
H24B H -0.030765 0.440462 0.336002 0.061 Uiso 1 1 calc R U . . .
H24C H -0.096602 0.455638 0.416757 0.061 Uiso 1 1 calc R U . . .
Zn1 Zn 0.40917(2) 0.67078(2) 0.31651(2) 0.01804(10) Uani 1 1 d . . . . .
H6A H 0.664(3) 0.450(2) 0.472(2) 0.035(9) Uiso 1 1 d . . . . .
H7B H 0.657(5) 0.323(4) 0.297(4) 0.098(19) Uiso 1 1 d . . . . .
H4 H 0.210(3) 0.586(2) 0.404(2) 0.050(11) Uiso 1 1 d . . . . .
H9 H 0.510(2) 0.7520(17) 0.5427(19) 0.020(7) Uiso 1 1 d . . . . .
H15 H 0.317(2) 0.4574(18) 0.2466(17) 0.016(6) Uiso 1 1 d . . . . .
H10A H 0.627(4) 0.914(3) 0.436(3) 0.062(12) Uiso 1 1 d . . . . .
H10B H 0.500(4) 0.889(3) 0.417(3) 0.069(13) Uiso 1 1 d . . . . .
H7A H 0.541(4) 0.315(3) 0.297(3) 0.058(12) Uiso 1 1 d . . . . .
H6B H 0.625(4) 0.430(3) 0.387(3) 0.063(13) Uiso 1 1 d . . . . .
H10C H 0.558(4) 0.897(3) 0.512(3) 0.063(12) Uiso 1 1 d . . . . .
H2 H 0.582(3) 0.569(3) 0.407(3) 0.050(11) Uiso 1 1 d . . . . .
H18A H 0.210(3) 0.499(3) 0.097(3) 0.051(11) Uiso 1 1 d . . . . .
H18C H 0.124(4) 0.564(2) 0.099(3) 0.050(10) Uiso 1 1 d . . . . .
H18B H 0.251(4) 0.587(3) 0.113(3) 0.060(12) Uiso 1 1 d . . . . .

loop_
_atom_site_aniso_label
_atom_site_aniso_U_11
_atom_site_aniso_U_22
_atom_site_aniso_U_33
_atom_site_aniso_U_23
_atom_site_aniso_U_13
_atom_site_aniso_U_12
Cl1 0.0221(3) 0.0504(4) 0.0397(4) -0.0085(3) 0.0113(3) 0.0078(3)
Cl2 0.0235(3) 0.0386(3) 0.0237(3) -0.0025(2) -0.0017(2) 0.0046(2)
Cl3 0.0226(3) 0.0176(3) 0.0319(3) 0.0020(2) 0.0009(2) -0.0024(2)
Cl4 0.0256(3) 0.0303(3) 0.0383(3) -0.0024(2) 0.0137(2) 0.0074(2)
S1 0.0233(3) 0.0362(4) 0.0360(3) 0.0064(3) 0.0053(3) -0.0006(2)
O6 0.0473(12) 0.0229(10) 0.0278(10) -0.0021(8) -0.0009(8) 0.0045(8)
O7 0.0388(12) 0.0300(11) 0.0609(14) -0.0176(10) 0.0179(10) -0.0096(9)
O1 0.0178(8) 0.0221(8) 0.0215(8) -0.0002(6) 0.0048(6) 0.0043(6)
N1 0.0159(9) 0.0172(9) 0.0208(9) 0.0001(7) 0.0008(7) 0.0006(7)
O2 0.0279(9) 0.0244(9) 0.0237(8) -0.0031(7) -0.0032(7) 0.0076(7)
O3 0.0196(8) 0.0176(8) 0.0254(8) 0.0011(6) 0.0063(6) 0.0040(6)
O4 0.0212(9) 0.0268(9) 0.0282(9) -0.0030(7) 0.0041(7) -0.0006(7)
N2 0.0167(9) 0.0164(9) 0.0216(9) 0.0022(7) 0.0026(7) 0.0002(7)
O5 0.0224(9) 0.0549(13) 0.0360(10) -0.0002(9) 0.0047(8) -0.0021(8)
C1 0.0164(10) 0.0144(11) 0.0241(11) 0.0006(8) 0.0039(9) 0.0006(8)
C6 0.0170(11) 0.0164(11) 0.0231(11) -0.0015(8) 0.0033(9) -0.0001(8)
C5 0.0210(11) 0.0222(12) 0.0257(12) -0.0034(9) 0.0064(9) 0.0001(9)
C4 0.0177(11) 0.0252(12) 0.0324(13) -0.0021(10) 0.0081(10) 0.0009(9)
C3 0.0162(11) 0.0241(12) 0.0318(13) 0.0001(10) 0.0010(9) 0.0009(9)
C2 0.0207(11) 0.0185(11) 0.0224(11) -0.0012(9) 0.0005(9) 0.0007(9)
C7 0.0200(11) 0.0192(11) 0.0218(11) -0.0026(9) 0.0039(9) -0.0006(9)
C8 0.0179(11) 0.0236(12) 0.0181(11) -0.0014(9) -0.0024(8) 0.0004(9)
C9 0.0203(12) 0.0368(15) 0.0252(12) 0.0010(10) -0.0009(9) -0.0076(10)
C10 0.0430(17) 0.0311(15) 0.0395(16) 0.0086(12) -0.0043(13) -0.0118(13)
C11 0.0223(11) 0.0269(12) 0.0196(11) 0.0020(9) -0.0008(9) 0.0035(9)
C12 0.0153(10) 0.0200(11) 0.0166(10) 0.0020(8) -0.0001(8) 0.0018(8)
C13 0.0179(11) 0.0201(11) 0.0185(10) -0.0006(8) 0.0038(8) 0.0017(8)
C14 0.0205(11) 0.0160(11) 0.0201(10) 0.0005(8) 0.0016(8) 0.0020(8)
C15 0.0212(11) 0.0174(12) 0.0257(12) 0.0022(9) 0.0065(9) -0.0020(9)
C16 0.0259(12) 0.0185(12) 0.0273(12) 0.0048(9) 0.0075(9) -0.0010(9)
C17 0.0186(11) 0.0245(13) 0.0306(12) 0.0021(10) 0.0030(9) -0.0023(9)
C18 0.0260(14) 0.0471(18) 0.0306(14) 0.0069(13) -0.0010(11) 0.0007(13)
C19 0.0231(11) 0.0183(11) 0.0218(11) -0.0009(9) 0.0034(9) 0.0023(9)
C20 0.0187(11) 0.0247(12) 0.0227(11) -0.0008(9) 0.0044(9) 0.0045(9)
C21 0.0171(11) 0.0265(12) 0.0210(11) 0.0041(9) 0.0030(8) -0.0006(9)
C22 0.0196(11) 0.0167(11) 0.0184(10) 0.0017(8) 0.0005(8) -0.0017(8)
C23 0.0309(16) 0.0398(18) 0.089(3) -0.0068(17) 0.0258(17) 0.0006(13)
C24 0.0436(17) 0.0400(17) 0.0391(16) 0.0010(13) 0.0048(13) -0.0083(13)
Zn1 0.01678(17) 0.01786(18) 0.01954(17) -0.00102(11) 0.00274(12) 0.00306(11)

loop_
_atom_type_symbol
_atom_type_description
_atom_type_scat_dispersion_real
_atom_type_scat_dispersion_imag
_atom_type_scat_source
C C 0.0181 0.0091 'International Tables Vol C Tables 4.2.6.8 and 6.1.1.4'
H H 0.0000 0.0000 'International Tables Vol C Tables 4.2.6.8 and 6.1.1.4'
N N 0.0311 0.0180 'International Tables Vol C Tables 4.2.6.8 and 6.1.1.4'
O O 0.0492 0.0322 'International Tables Vol C Tables 4.2.6.8 and 6.1.1.4'
Cl Cl 0.3639 0.7018 'International Tables Vol C Tables 4.2.6.8 and 6.1.1.4'
Zn Zn -1.5491 0.6778 'International Tables Vol C Tables 4.2.6.8 and 6.1.1.4'
S S 0.3331 0.5567 'International Tables Vol C Tables 4.2.6.8 and 6.1.1.4'

loop_
_geom_angle_atom_site_label_1
_geom_angle_atom_site_label_2
_geom_angle_atom_site_label_3
_geom_angle
_geom_angle_site_symmetry_1
_geom_angle_site_symmetry_3
_geom_angle_publ_flag
O5 S1 C23 105.88(16) . . ?
O5 S1 C24 105.26(14) . . ?
C23 S1 C24 97.52(16) . . ?
H6A O6 H6B 107(4) . . ?
H7B O7 H7A 104(5) . . ?
C1 O1 Zn1 122.86(14) . . ?
C7 N1 C8 119.4(2) . . ?
C7 N1 Zn1 122.49(16) . . ?
C8 N1 Zn1 117.38(14) . . ?
C11 O2 Zn1 111.27(14) . . ?
C11 O2 H2 108(3) . . ?
Zn1 O2 H2 125(3) . . ?
C12 O3 Zn1 121.02(14) . . ?
C16 O4 H4 108(2) . . ?
C14 N2 C15 117.9(2) . . ?
C14 N2 Zn1 120.53(16) . . ?
C15 N2 Zn1 120.41(15) . . ?
O1 C1 C2 120.1(2) . . ?
O1 C1 C6 124.3(2) . . ?
C2 C1 C6 115.6(2) . . ?
C5 C6 C1 120.5(2) . . ?
C5 C6 C7 116.2(2) . . ?
C1 C6 C7 123.3(2) . . ?
C4 C5 C6 120.7(2) . . ?
C4 C5 H5 119.7 . . ?
C6 C5 H5 119.7 . . ?
C5 C4 C3 121.1(2) . . ?
C5 C4 Cl1 120.1(2) . . ?
C3 C4 Cl1 118.85(19) . . ?
C2 C3 C4 118.5(2) . . ?
C2 C3 H3 120.7 . . ?
C4 C3 H3 120.7 . . ?
C3 C2 C1 123.7(2) . . ?
C3 C2 Cl2 118.83(18) . . ?
C1 C2 Cl2 117.46(18) . . ?
N1 C7 C6 125.8(2) . . ?
N1 C7 H7 117.1 . . ?
C6 C7 H7 117.1 . . ?
N1 C8 C11 107.30(19) . . ?
N1 C8 C9 109.36(19) . . ?
C11 C8 C9 112.5(2) . . ?
N1 C8 H9 106.7(17) . . ?
C11 C8 H9 111.0(17) . . ?
C9 C8 H9 109.8(17) . . ?
C10 C9 C8 112.8(2) . . ?
C10 C9 H9A 109.0 . . ?
C8 C9 H9A 109.0 . . ?
C10 C9 H9B 109.0 . . ?
C8 C9 H9B 109.0 . . ?
H9A C9 H9B 107.8 . . ?
C9 C10 H10A 109(3) . . ?
C9 C10 H10B 111(3) . . ?
H10A C10 H10B 105(4) . . ?
C9 C10 H10C 115(3) . . ?
H10A C10 H10C 108(4) . . ?
H10B C10 H10C 107(4) . . ?
O2 C11 C8 108.35(19) . . ?
O2 C11 H11A 110.0 . . ?
C8 C11 H11A 110.0 . . ?
O2 C11 H11B 110.0 . . ?
C8 C11 H11B 110.0 . . ?
H11A C11 H11B 108.4 . . ?
O3 C12 C22 120.5(2) . . ?
O3 C12 C13 124.4(2) . . ?
C22 C12 C13 115.1(2) . . ?
C19 C13 C12 120.9(2) . . ?
C19 C13 C14 115.4(2) . . ?
C12 C13 C14 123.6(2) . . ?
N2 C14 C13 126.3(2) . . ?
N2 C14 H14 116.9 . . ?
C13 C14 H14 116.9 . . ?
N2 C15 C16 107.02(19) . . ?
N2 C15 C17 111.03(19) . . ?
C16 C15 C17 112.7(2) . . ?
N2 C15 H15 107.4(17) . . ?
C16 C15 H15 108.7(16) . . ?
C17 C15 H15 109.8(16) . . ?
O4 C16 C15 111.67(19) . . ?
O4 C16 H16A 109.3 . . ?
C15 C16 H16A 109.3 . . ?
O4 C16 H16B 109.3 . . ?
C15 C16 H16B 109.3 . . ?
H16A C16 H16B 107.9 . . ?
C18 C17 C15 113.1(2) . . ?
C18 C17 H17A 109.0 . . ?
C15 C17 H17A 109.0 . . ?
C18 C17 H17B 109.0 . . ?
C15 C17 H17B 109.0 . . ?
H17A C17 H17B 107.8 . . ?
C17 C18 H18A 112(2) . . ?
C17 C18 H18C 108(3) . . ?
H18A C18 H18C 107(3) . . ?
C17 C18 H18B 110(2) . . ?
H18A C18 H18B 108(3) . . ?
H18C C18 H18B 112(3) . . ?
C20 C19 C13 120.5(2) . . ?
C20 C19 H19 119.7 . . ?
C13 C19 H19 119.7 . . ?
C19 C20 C21 120.5(2) . . ?
C19 C20 Cl4 119.84(19) . . ?
C21 C20 Cl4 119.70(18) . . ?
C22 C21 C20 118.7(2) . . ?
C22 C21 H21 120.6 . . ?
C20 C21 H21 120.6 . . ?
C21 C22 C12 124.2(2) . . ?
C21 C22 Cl3 119.15(18) . . ?
C12 C22 Cl3 116.65(17) . . ?
S1 C23 H23A 109.5 . . ?
S1 C23 H23B 109.5 . . ?
H23A C23 H23B 109.5 . . ?
S1 C23 H23C 109.5 . . ?
H23A C23 H23C 109.5 . . ?
H23B C23 H23C 109.5 . . ?
S1 C24 H24A 109.5 . . ?
S1 C24 H24B 109.5 . . ?
H24A C24 H24B 109.5 . . ?
S1 C24 H24C 109.5 . . ?
H24A C24 H24C 109.5 . . ?
H24B C24 H24C 109.5 . . ?
O3 Zn1 O1 99.07(7) . . ?
O3 Zn1 N2 90.71(7) . . ?
O1 Zn1 N2 107.03(7) . . ?
O3 Zn1 N1 114.41(7) . . ?
O1 Zn1 N1 89.31(7) . . ?
N2 Zn1 N1 147.82(8) . . ?
O3 Zn1 O2 87.54(7) . . ?
O1 Zn1 O2 164.45(7) . . ?
N2 Zn1 O2 86.82(7) . . ?
N1 Zn1 O2 75.14(7) . . ?

loop_
_geom_bond_atom_site_label_1
_geom_bond_atom_site_label_2
_geom_bond_distance
_geom_bond_site_symmetry_2
_geom_bond_publ_flag
Cl1 C4 1.747(2) . ?
Cl2 C2 1.741(2) . ?
Cl3 C22 1.744(2) . ?
Cl4 C20 1.741(2) . ?
S1 O5 1.507(2) . ?
S1 C23 1.776(3) . ?
S1 C24 1.784(3) . ?
O6 H6A 0.89(4) . ?
O6 H6B 0.83(5) . ?
O7 H7B 0.88(6) . ?
O7 H7A 0.88(5) . ?
O1 C1 1.306(3) . ?
O1 Zn1 1.9999(16) . ?
N1 C7 1.291(3) . ?
N1 C8 1.467(3) . ?
N1 Zn1 2.0466(19) . ?
O2 C11 1.427(3) . ?
O2 Zn1 2.3069(17) . ?
O2 H2 0.86(4) . ?
O3 C12 1.299(3) . ?
O3 Zn1 1.9932(16) . ?
O4 C16 1.423(3) . ?
O4 H4 0.93(4) . ?
N2 C14 1.289(3) . ?
N2 C15 1.471(3) . ?
N2 Zn1 2.041(2) . ?
C1 C2 1.419(3) . ?
C1 C6 1.426(3) . ?
C6 C5 1.406(3) . ?
C6 C7 1.448(3) . ?
C5 C4 1.367(3) . ?
C5 H5 0.9500 . ?
C4 C3 1.391(4) . ?
C3 C2 1.375(3) . ?
C3 H3 0.9500 . ?
C7 H7 0.9500 . ?
C8 C11 1.519(3) . ?
C8 C9 1.528(3) . ?
C8 H9 0.97(3) . ?
C9 C10 1.512(4) . ?
C9 H9A 0.9900 . ?
C9 H9B 0.9900 . ?
C10 H10A 0.99(5) . ?
C10 H10B 0.98(5) . ?
C10 H10C 0.95(5) . ?
C11 H11A 0.9900 . ?
C11 H11B 0.9900 . ?
C12 C22 1.420(3) . ?
C12 C13 1.422(3) . ?
C13 C19 1.412(3) . ?
C13 C14 1.455(3) . ?
C14 H14 0.9500 . ?
C15 C16 1.526(3) . ?
C15 C17 1.529(3) . ?
C15 H15 0.94(3) . ?
C16 H16A 0.9900 . ?
C16 H16B 0.9900 . ?
C17 C18 1.514(4) . ?
C17 H17A 0.9900 . ?
C17 H17B 0.9900 . ?
C18 H18A 0.96(4) . ?
C18 H18C 0.90(4) . ?
C18 H18B 0.98(4) . ?
C19 C20 1.376(3) . ?
C19 H19 0.9500 . ?
C20 C21 1.395(4) . ?
C21 C22 1.375(3) . ?
C21 H21 0.9500 . ?
C23 H23A 0.9800 . ?
C23 H23B 0.9800 . ?
C23 H23C 0.9800 . ?
C24 H24A 0.9800 . ?
C24 H24B 0.9800 . ?
C24 H24C 0.9800 . ?

loop_
_geom_hbond_atom_site_label_D
_geom_hbond_atom_site_label_H
_geom_hbond_atom_site_label_A
_geom_hbond_distance_DH
_geom_hbond_distance_HA
_geom_hbond_distance_DA
_geom_hbond_angle_DHA
_geom_hbond_site_symmetry_A
_geom_hbond_publ_flag
C5 H5 Cl2 0.95 2.98 3.710(3) 134.6 4_576 yes
C11 H11A Cl3 0.99 2.96 3.577(2) 121.7 4_576 yes
C11 H11B O6 0.99 2.60 3.574(3) 166.3 3_666 yes
C15 H15 Cl3 0.94(3) 2.90(3) 3.621(2) 134(2) 2_645 yes
C21 H21 Cl2 0.95 2.91 3.824(2) 162.2 1_655 yes
C24 H24C O5 0.98 2.51 3.462(4) 164.5 3_566 yes

loop_
_geom_torsion_atom_site_label_1
_geom_torsion_atom_site_label_2
_geom_torsion_atom_site_label_3
_geom_torsion_atom_site_label_4
_geom_torsion
_geom_torsion_site_symmetry_1
_geom_torsion_site_symmetry_2
_geom_torsion_site_symmetry_3
_geom_torsion_site_symmetry_4
_geom_torsion_publ_flag
Zn1 O1 C1 C2 -154.46(17) . . . . ?
Zn1 O1 C1 C6 26.7(3) . . . . ?
O1 C1 C6 C5 179.8(2) . . . . ?
C2 C1 C6 C5 0.9(3) . . . . ?
O1 C1 C6 C7 3.0(4) . . . . ?
C2 C1 C6 C7 -175.9(2) . . . . ?
C1 C6 C5 C4 -0.1(4) . . . . ?
C7 C6 C5 C4 176.9(2) . . . . ?
C6 C5 C4 C3 -0.8(4) . . . . ?
C6 C5 C4 Cl1 -179.12(19) . . . . ?
C5 C4 C3 C2 0.8(4) . . . . ?
Cl1 C4 C3 C2 179.17(19) . . . . ?
C4 C3 C2 C1 0.0(4) . . . . ?
C4 C3 C2 Cl2 -179.92(19) . . . . ?
O1 C1 C2 C3 -179.9(2) . . . . ?
C6 C1 C2 C3 -0.9(3) . . . . ?
O1 C1 C2 Cl2 0.1(3) . . . . ?
C6 C1 C2 Cl2 179.07(17) . . . . ?
C8 N1 C7 C6 177.9(2) . . . . ?
Zn1 N1 C7 C6 -12.5(3) . . . . ?
C5 C6 C7 N1 172.6(2) . . . . ?
C1 C6 C7 N1 -10.5(4) . . . . ?
C7 N1 C8 C11 126.8(2) . . . . ?
Zn1 N1 C8 C11 -43.3(2) . . . . ?
C7 N1 C8 C9 -110.9(2) . . . . ?
Zn1 N1 C8 C9 79.1(2) . . . . ?
N1 C8 C9 C10 66.6(3) . . . . ?
C11 C8 C9 C10 -174.3(2) . . . . ?
Zn1 O2 C11 C8 -34.3(2) . . . . ?
N1 C8 C11 O2 48.9(2) . . . . ?
C9 C8 C11 O2 -71.4(2) . . . . ?
Zn1 O3 C12 C22 -152.01(16) . . . . ?
Zn1 O3 C12 C13 29.4(3) . . . . ?
O3 C12 C13 C19 179.2(2) . . . . ?
C22 C12 C13 C19 0.5(3) . . . . ?
O3 C12 C13 C14 1.5(4) . . . . ?
C22 C12 C13 C14 -177.1(2) . . . . ?
C15 N2 C14 C13 -180.0(2) . . . . ?
Zn1 N2 C14 C13 -12.2(3) . . . . ?
C19 C13 C14 N2 171.4(2) . . . . ?
C12 C13 C14 N2 -10.9(4) . . . . ?
C14 N2 C15 C16 116.1(2) . . . . ?
Zn1 N2 C15 C16 -51.7(2) . . . . ?
C14 N2 C15 C17 -120.5(2) . . . . ?
Zn1 N2 C15 C17 71.7(2) . . . . ?
N2 C15 C16 O4 57.4(2) . . . . ?
C17 C15 C16 O4 -64.9(3) . . . . ?
N2 C15 C17 C18 59.1(3) . . . . ?
C16 C15 C17 C18 179.2(2) . . . . ?
C12 C13 C19 C20 -0.2(3) . . . . ?
C14 C13 C19 C20 177.6(2) . . . . ?
C13 C19 C20 C21 0.0(4) . . . . ?
C13 C19 C20 Cl4 -179.52(18) . . . . ?
C19 C20 C21 C22 -0.2(4) . . . . ?
Cl4 C20 C21 C22 179.41(17) . . . . ?
C20 C21 C22 C12 0.5(4) . . . . ?
C20 C21 C22 Cl3 -179.17(18) . . . . ?
O3 C12 C22 C21 -179.4(2) . . . . ?
C13 C12 C22 C21 -0.6(3) . . . . ?
O3 C12 C22 Cl3 0.3(3) . . . . ?
C13 C12 C22 Cl3 179.03(16) . . . . ?
